data_7028657
loop_
_publ_author_name
'Hameury, Sophie'
'de Fr\'emont, Pierre'
'R Breuil, Pierre-Alain'
'Olivier-Bourbigou, H\'el\`ene'
'Braunstein, Pierre'

_publ_section_title
;
 Synthesis and characterization of oxygen-functionalised-NHC silver(i)
 complexes and NHC transmetallation to nickel(ii).
;
_journal_issue 12
_journal_name_full 'Dalton transactions (Cambridge, England : 2003)'
_journal_page_first 4700
_journal_page_last 4710
_journal_paper_doi 10.1039/c3dt52773e
_journal_volume 43
_journal_year 2014
_chemical_formula_moiety 'C28 H36 Ag N4 O2, Cl'
_chemical_formula_sum 'C28 H36 Ag Cl N4 O2'
_chemical_formula_weight 603.93
_chemical_name_common '[(EtOH)MesIm]2AgCl'
_space_group_IT_number 2
_symmetry_cell_setting triclinic
_symmetry_Int_Tables_number 2
_symmetry_space_group_name_Hall '-P 1'
_symmetry_space_group_name_H-M 'P -1'
_atom_sites_solution_hydrogens geom
_atom_sites_solution_primary direct
_atom_sites_solution_secondary difmap
_audit_creation_method SHELXL-97
_cell_angle_alpha 71.2680(10)
_cell_angle_beta 70.5740(10)
_cell_angle_gamma 84.4080(10)
_cell_formula_units_Z 2
_cell_length_a 10.7919(2)
_cell_length_b 11.4821(2)
_cell_length_c 13.1687(3)
_cell_measurement_reflns_used 17353
_cell_measurement_temperature 173(2)
_cell_measurement_theta_max 27.485
_cell_measurement_theta_min 0.998
_cell_volume 1457.29(5)
_computing_cell_refinement 'HKL Scalepack (Otwinowski & Minor 1997)'
_computing_data_collection 'Collect (Bruker AXS BV, 1997-2004)'
_computing_data_reduction 'HKL Denzo and Scalepack (Otwinowski & Minor 1997)'
_computing_molecular_graphics 'Ortep-3 for Windows (Farrugia, 1997)'
_computing_publication_material 'WinGX publication routines (Farrugia, 1999)'
_computing_structure_refinement 'SHELXL-97 (Sheldrick, 2008)'
_computing_structure_solution 'sir 97'
_diffrn_ambient_temperature 173(2)
_diffrn_detector_area_resol_mean 9
_diffrn_measured_fraction_theta_full 1.000
_diffrn_measured_fraction_theta_max 1.000
_diffrn_measurement_device_type KappaCCD
_diffrn_measurement_method 'CCD rotation images, thick slices'
_diffrn_radiation_monochromator graphite
_diffrn_radiation_probe x-ray
_diffrn_radiation_type MoK\a
_diffrn_radiation_wavelength 0.71073
_diffrn_reflns_av_R_equivalents 0.0719
_diffrn_reflns_av_unetI/netI 0.0389
_diffrn_reflns_limit_h_max 13
_diffrn_reflns_limit_h_min -13
_diffrn_reflns_limit_k_max 14
_diffrn_reflns_limit_k_min -14
_diffrn_reflns_limit_l_max 16
_diffrn_reflns_limit_l_min -16
_diffrn_reflns_number 30258
_diffrn_reflns_theta_full 26.00
_diffrn_reflns_theta_max 26.00
_diffrn_reflns_theta_min 1.72
_diffrn_source 'fine-focus sealed tube'
_exptl_absorpt_coefficient_mu 0.813
_exptl_absorpt_correction_T_max 0.9453
_exptl_absorpt_correction_T_min 0.7271
_exptl_absorpt_correction_type multi-scan
_exptl_absorpt_process_details
;
[c.f. r.h. blessing, acta cryst. (1995), a51, 33-38]
;
_exptl_crystal_colour Colorless
_exptl_crystal_density_diffrn 1.376
_exptl_crystal_density_method 'not measured'
_exptl_crystal_description Prism
_exptl_crystal_F_000 624
_exptl_crystal_recrystallization_method 'DCM - Hexane'
_exptl_crystal_size_max 0.20
_exptl_crystal_size_mid 0.20
_exptl_crystal_size_min 0.20
_refine_diff_density_max 1.912
_refine_diff_density_min -1.029
_refine_diff_density_rms 0.224
_refine_ls_extinction_method none
_refine_ls_goodness_of_fit_ref 1.077
_refine_ls_hydrogen_treatment mixed
_refine_ls_matrix_type full
_refine_ls_number_parameters 399
_refine_ls_number_reflns 5728
_refine_ls_number_restraints 503
_refine_ls_restrained_S_all 1.068
_refine_ls_R_factor_all 0.0657
_refine_ls_R_factor_gt 0.0476
_refine_ls_shift/su_max 0.001
_refine_ls_shift/su_mean 0.000
_refine_ls_structure_factor_coef Fsqd
_refine_ls_weighting_details 'calc w=1/[\s^2^(Fo^2^)+(0.1037P)^2^+0.9665P] where P=(Fo^2^+2Fc^2^)/3'
_refine_ls_weighting_scheme calc
_refine_ls_wR_factor_gt 0.1382
_refine_ls_wR_factor_ref 0.1621
_reflns_number_gt 4656
_reflns_number_total 5728
_reflns_threshold_expression >2sigma(I)
_cod_data_source_file c3dt52773e.txt
_cod_data_source_block compound_5
_cod_original_cell_volume 1457.30(5)
_cod_database_code 7028657

loop_
_symmetry_equiv_pos_as_xyz
'x, y, z'
'-x, -y, -z'

loop_
_atom_site_label
_atom_site_type_symbol
_atom_site_fract_x
_atom_site_fract_y
_atom_site_fract_z
_atom_site_U_iso_or_equiv
_atom_site_adp_type
_atom_site_occupancy
_atom_site_symmetry_multiplicity
_atom_site_calc_flag
_atom_site_refinement_flags
_atom_site_disorder_assembly
_atom_site_disorder_group
C1 C 0.6783(3) 0.2630(3) 0.8442(3) 0.0329(7) Uani 1 1 d DU . .
C2 C 0.4591(3) 0.2634(3) 0.8836(3) 0.0329(7) Uani 1 1 d U . .
H11 H 0.3769 0.2584 0.8769 0.039 Uiso 1 1 calc R A .
C3 C 0.4840(4) 0.2852(3) 0.9693(3) 0.0343(8) Uani 1 1 d U A .
H14 H 0.4223 0.2984 1.0333 0.041 Uiso 1 1 calc R . .
C4 C 0.6865(5) 0.3057(4) 1.0158(4) 0.0457(9) Uani 1 1 d DU . .
H15A H 0.7747 0.2731 0.9964 0.055 Uiso 1 1 calc R A .
H15B H 0.6406 0.2618 1.0942 0.055 Uiso 1 1 calc R . .
C5 C 0.6947(5) 0.4404(4) 1.0027(5) 0.0640(13) Uani 1 1 d DU A .
H32A H 0.6082 0.4764 1.0103 0.077 Uiso 1 1 calc R . .
H32B H 0.7233 0.4492 1.0624 0.077 Uiso 1 1 calc R . .
C6 C 0.5992(3) 0.2192(3) 0.7050(3) 0.0288(7) Uani 1 1 d U . .
C7 C 0.6222(4) 0.3129(3) 0.6028(3) 0.0354(8) Uani 1 1 d U A .
C8 C 0.6425(4) 0.2783(4) 0.5069(3) 0.0427(9) Uani 1 1 d U . .
H8 H 0.6570 0.3393 0.4375 0.051 Uiso 1 1 calc R A .
C9 C 0.6419(4) 0.1568(4) 0.5104(4) 0.0446(9) Uani 1 1 d U A .
C10 C 0.6182(4) 0.0671(4) 0.6129(4) 0.0431(9) Uani 1 1 d U . .
H10 H 0.6166 -0.0148 0.6161 0.052 Uiso 1 1 calc R A .
C11 C 0.5963(4) 0.0963(4) 0.7132(3) 0.0371(8) Uani 1 1 d U A .
C12 C 0.5717(5) -0.0045(4) 0.8245(4) 0.0528(11) Uani 1 1 d U . .
H12A H 0.6399 -0.0028 0.8559 0.079 Uiso 1 1 calc R A .
H12B H 0.5715 -0.0828 0.8127 0.079 Uiso 1 1 calc R . .
H12C H 0.4882 0.0078 0.8760 0.079 Uiso 1 1 calc R . .
C13 C 0.6236(6) 0.4453(4) 0.5964(4) 0.0608(13) Uani 1 1 d U . .
H13A H 0.6436 0.4958 0.5189 0.091 Uiso 1 1 calc R A .
H13B H 0.6892 0.4583 0.6263 0.091 Uiso 1 1 calc R . .
H13C H 0.5390 0.4668 0.6398 0.091 Uiso 1 1 calc R . .
C14 C 0.6645(6) 0.1217(6) 0.4036(4) 0.0706(15) Uani 1 1 d U . .
H14A H 0.6304 0.0404 0.4238 0.106 Uiso 1 1 calc R A .
H14B H 0.7570 0.1237 0.3635 0.106 Uiso 1 1 calc R . .
H14C H 0.6204 0.1790 0.3562 0.106 Uiso 1 1 calc R . .
C15A C 1.0735(9) 0.2691(9) 0.6702(10) 0.034(2) Uani 0.573(5) 1 d PDU A 1
C16A C 1.2966(13) 0.239(4) 0.6316(15) 0.032(3) Uani 0.573(5) 1 d PDU A 1
H16A H 1.3785 0.2274 0.6421 0.038 Uiso 0.573(5) 1 calc PR A 1
C17A C 1.2669(11) 0.2618(11) 0.5356(14) 0.035(3) Uani 0.573(5) 1 d PDU A 1
H17A H 1.3262 0.2634 0.4653 0.042 Uiso 0.573(5) 1 calc PR A 1
C18 C 1.1535(3) 0.2236(3) 0.8270(3) 0.0311(7) Uani 1 1 d U A .
C19 C 1.1621(4) 0.1062(4) 0.8993(3) 0.0347(8) Uani 1 1 d U . .
C20 C 1.1415(4) 0.0934(4) 1.0118(3) 0.0491(10) Uani 1 1 d U . .
H26 H 1.1483 0.0158 1.0608 0.059 Uiso 1 1 calc R . .
C21 C 1.1112(4) 0.1924(6) 1.0538(4) 0.0593(12) Uani 1 1 d U . .
C22 C 1.1047(4) 0.3083(5) 0.9793(4) 0.0559(11) Uani 1 1 d U . .
H33 H 1.0862 0.3756 1.0065 0.067 Uiso 1 1 calc R . .
C23 C 1.1251(4) 0.3270(4) 0.8648(4) 0.0447(9) Uani 1 1 d U . .
C24 C 1.1190(5) 0.4545(4) 0.7865(6) 0.0675(14) Uani 1 1 d U . .
H24A H 1.0317 0.4695 0.7818 0.101 Uiso 1 1 calc R . .
H24B H 1.1801 0.4614 0.7126 0.101 Uiso 1 1 calc R . .
H24C H 1.1413 0.5137 0.8153 0.101 Uiso 1 1 calc R . .
C25 C 1.1921(5) -0.0034(4) 0.8550(4) 0.0511(10) Uani 1 1 d U . .
H25A H 1.2844 -0.0046 0.8154 0.077 Uiso 1 1 calc R . .
H25B H 1.1435 0.0027 0.8042 0.077 Uiso 1 1 calc R . .
H25C H 1.1672 -0.0778 0.9172 0.077 Uiso 1 1 calc R . .
C26 C 1.0891(6) 0.1736(8) 1.1777(5) 0.093(2) Uani 1 1 d U . .
H26A H 1.1567 0.2159 1.1849 0.140 Uiso 1 1 calc R . .
H26B H 1.0916 0.0873 1.2165 0.140 Uiso 1 1 calc R . .
H26C H 1.0049 0.2056 1.2104 0.140 Uiso 1 1 calc R . .
C27B C 1.0676(11) 0.2298(11) 0.4771(9) 0.047(2) Uani 0.427(5) 1 d PDU A 2
H27A H 1.1277 0.2035 0.4154 0.056 Uiso 0.427(5) 1 calc PR A 2
H27B H 0.9949 0.1715 0.5155 0.056 Uiso 0.427(5) 1 calc PR A 2
C28B C 1.0178(12) 0.3517(11) 0.4314(12) 0.073(3) Uani 0.427(5) 1 d PDU A 2
H28A H 0.9791 0.3492 0.3753 0.087 Uiso 0.427(5) 1 calc PR A 2
H28B H 0.9492 0.3731 0.4919 0.087 Uiso 0.427(5) 1 calc PR A 2
Cl1 Cl 0.62584(14) 0.68312(13) 0.75724(9) 0.0625(3) Uani 1 1 d . . .
N1 N 0.6183(3) 0.2841(3) 0.9440(3) 0.0332(7) Uani 1 1 d DU A .
N2 N 0.5791(3) 0.2498(3) 0.8076(2) 0.0297(6) Uani 1 1 d U A .
N3 N 1.1737(3) 0.2380(3) 0.7107(3) 0.0345(7) Uani 1 1 d DU . .
O1 O 0.7844(4) 0.5051(4) 0.8950(4) 0.0872(13) Uani 1 1 d DU . .
H1 H 0.7430 0.5465 0.8539 0.131 Uiso 1 1 calc R A .
O2B O 1.1156(10) 0.4421(9) 0.3818(9) 0.0821(15) Uani 0.427(5) 1 d PDU A 2
H2B H 1.1730 0.4253 0.3295 0.123 Uiso 0.427(5) 1 calc PR A 2
O2A O 1.1270(7) 0.1336(7) 0.4286(7) 0.0821(15) Uani 0.573(5) 1 d PDU A 1
H2A H 1.1712 0.1779 0.3668 0.123 Uiso 0.573(5) 1 calc PR A 1
C28A C 1.0200(9) 0.1900(12) 0.4671(8) 0.082(2) Uani 0.573(5) 1 d PDU A 1
H28C H 0.9664 0.1388 0.5403 0.099 Uiso 0.573(5) 1 calc PR A 1
H28D H 0.9692 0.2101 0.4153 0.099 Uiso 0.573(5) 1 calc PR A 1
N4A N 1.1343(8) 0.2822(7) 0.5588(6) 0.0382(17) Uani 0.573(5) 1 d PDU A 1
C27A C 1.0633(9) 0.3056(11) 0.4773(7) 0.062(2) Uani 0.573(5) 1 d PDU A 1
H27C H 1.1194 0.3536 0.4037 0.075 Uiso 0.573(5) 1 calc PR A 1
H27D H 0.9866 0.3544 0.4997 0.075 Uiso 0.573(5) 1 calc PR A 1
C17B C 1.2704(15) 0.2290(16) 0.5304(19) 0.034(3) Uani 0.427(5) 1 d PDU A 2
H17B H 1.3334 0.2291 0.4621 0.040 Uiso 0.427(5) 1 calc PR A 2
C15B C 1.0772(12) 0.2296(15) 0.6639(14) 0.039(3) Uani 0.427(5) 1 d PDU A 2
C16B C 1.2892(17) 0.228(5) 0.626(2) 0.033(4) Uani 0.427(5) 1 d PDU A 2
H16B H 1.3717 0.2223 0.6355 0.040 Uiso 0.427(5) 1 calc PR A 2
Ag1B Ag 0.8796(3) 0.2384(3) 0.7540(3) 0.0348(6) Uani 0.427(5) 1 d PDU A 2
Ag1A Ag 0.8745(2) 0.2744(2) 0.7570(2) 0.0321(4) Uani 0.573(5) 1 d PDU A 1
N4B N 1.1362(11) 0.2295(10) 0.5572(9) 0.039(2) Uani 0.427(5) 1 d PDU A 2

loop_
_atom_site_aniso_label
_atom_site_aniso_U_11
_atom_site_aniso_U_22
_atom_site_aniso_U_33
_atom_site_aniso_U_23
_atom_site_aniso_U_13
_atom_site_aniso_U_12
C1 0.0268(16) 0.043(2) 0.0278(17) -0.0060(14) -0.0105(13) -0.0062(15)
C2 0.0218(16) 0.0426(19) 0.0347(18) -0.0143(15) -0.0065(14) -0.0032(14)
C3 0.0320(18) 0.0371(19) 0.0298(17) -0.0094(14) -0.0048(14) -0.0034(15)
C4 0.052(2) 0.053(2) 0.046(2) -0.0191(18) -0.031(2) 0.0062(19)
C5 0.070(3) 0.062(3) 0.086(3) -0.036(3) -0.047(3) 0.004(2)
C6 0.0175(15) 0.0413(18) 0.0286(16) -0.0115(13) -0.0076(13) -0.0012(13)
C7 0.0331(19) 0.0424(19) 0.0321(18) -0.0109(15) -0.0101(15) -0.0080(15)
C8 0.038(2) 0.058(2) 0.0281(18) -0.0083(17) -0.0073(16) -0.0139(18)
C9 0.034(2) 0.065(2) 0.043(2) -0.0300(18) -0.0086(17) -0.0005(18)
C10 0.040(2) 0.046(2) 0.055(2) -0.0277(17) -0.0197(18) 0.0062(17)
C11 0.0273(18) 0.0431(19) 0.043(2) -0.0137(16) -0.0146(16) 0.0020(15)
C12 0.063(3) 0.041(2) 0.054(3) -0.0051(19) -0.028(2) -0.002(2)
C13 0.091(4) 0.042(2) 0.055(3) -0.007(2) -0.035(3) -0.013(2)
C14 0.071(3) 0.104(4) 0.049(3) -0.048(3) -0.009(3) -0.007(3)
C15A 0.025(3) 0.047(5) 0.029(3) -0.010(4) -0.009(2) -0.001(3)
C16A 0.023(3) 0.037(6) 0.036(3) -0.012(3) -0.010(3) -0.002(4)
C17A 0.025(3) 0.045(6) 0.030(3) -0.008(4) -0.004(3) -0.003(3)
C18 0.0174(15) 0.0443(18) 0.0344(17) -0.0151(14) -0.0085(13) -0.0009(14)
C19 0.0250(17) 0.0469(19) 0.0342(18) -0.0130(15) -0.0099(14) -0.0054(15)
C20 0.037(2) 0.071(3) 0.036(2) -0.0072(19) -0.0117(17) -0.015(2)
C21 0.033(2) 0.108(3) 0.043(2) -0.039(2) 0.0026(18) -0.027(2)
C22 0.029(2) 0.079(3) 0.069(3) -0.051(2) 0.003(2) -0.012(2)
C23 0.0223(18) 0.050(2) 0.063(2) -0.0278(19) -0.0055(17) -0.0015(16)
C24 0.048(3) 0.048(2) 0.103(4) -0.027(2) -0.016(3) 0.003(2)
C25 0.048(3) 0.043(2) 0.060(3) -0.0163(19) -0.014(2) -0.0003(18)
C26 0.074(4) 0.167(6) 0.047(3) -0.050(3) 0.000(3) -0.046(4)
C27B 0.034(5) 0.076(5) 0.043(4) -0.032(4) -0.014(3) -0.006(5)
C28B 0.056(6) 0.099(6) 0.054(6) -0.009(5) -0.022(5) 0.007(4)
Cl1 0.0817(9) 0.0731(8) 0.0303(5) -0.0172(5) -0.0116(5) -0.0067(6)
N1 0.0357(16) 0.0372(16) 0.0293(15) -0.0090(12) -0.0138(13) -0.0033(13)
N2 0.0185(13) 0.0428(16) 0.0279(14) -0.0101(12) -0.0071(11) -0.0038(11)
N3 0.0192(14) 0.0491(18) 0.0346(15) -0.0102(13) -0.0101(12) -0.0014(12)
O1 0.059(2) 0.060(2) 0.135(4) -0.012(2) -0.033(2) -0.0178(18)
O2B 0.080(4) 0.096(4) 0.078(4) -0.032(3) -0.031(3) 0.003(3)
O2A 0.080(4) 0.096(4) 0.078(4) -0.032(3) -0.031(3) 0.003(3)
C28A 0.044(5) 0.169(7) 0.051(4) -0.048(5) -0.022(4) -0.010(5)
N4A 0.026(2) 0.058(4) 0.027(2) -0.007(3) -0.008(2) -0.001(3)
C27A 0.036(4) 0.115(5) 0.031(3) -0.012(4) -0.017(3) 0.014(4)
C17B 0.026(3) 0.046(7) 0.029(4) -0.012(5) -0.007(3) -0.005(4)
C15B 0.025(3) 0.063(7) 0.033(4) -0.018(5) -0.013(3) 0.001(4)
C16B 0.018(4) 0.045(8) 0.035(4) -0.009(5) -0.009(3) -0.001(5)
Ag1B 0.0205(5) 0.0547(16) 0.0318(5) -0.0148(10) -0.0101(4) -0.0005(9)
Ag1A 0.0187(4) 0.0468(10) 0.0331(4) -0.0132(6) -0.0104(3) 0.0004(6)
N4B 0.031(3) 0.062(5) 0.029(3) -0.019(4) -0.010(2) -0.001(4)

loop_
_atom_type_symbol
_atom_type_description
_atom_type_scat_dispersion_real
_atom_type_scat_dispersion_imag
_atom_type_scat_source
C C 0.0033 0.0016 'International Tables Vol C Tables 4.2.6.8 and 6.1.1.4'
H H 0.0000 0.0000 'International Tables Vol C Tables 4.2.6.8 and 6.1.1.4'
Ag Ag -0.8971 1.1015 'International Tables Vol C Tables 4.2.6.8 and 6.1.1.4'
Cl Cl 0.1484 0.1585 'International Tables Vol C Tables 4.2.6.8 and 6.1.1.4'
N N 0.0061 0.0033 'International Tables Vol C Tables 4.2.6.8 and 6.1.1.4'
O O 0.0106 0.0060 'International Tables Vol C Tables 4.2.6.8 and 6.1.1.4'

loop_
_geom_angle_atom_site_label_1
_geom_angle_atom_site_label_2
_geom_angle_atom_site_label_3
_geom_angle
N1 C1 N2 104.6(3)
N1 C1 Ag1A 127.4(3)
N2 C1 Ag1A 127.3(3)
N1 C1 Ag1B 133.2(3)
N2 C1 Ag1B 122.0(3)
Ag1A C1 Ag1B 11.30(10)
C3 C2 N2 106.8(3)
C3 C2 H11 126.6
N2 C2 H11 126.6
C2 C3 N1 106.6(3)
C2 C3 H14 126.7
N1 C3 H14 126.7
N1 C4 C5 112.3(4)
N1 C4 H15A 109.1
C5 C4 H15A 109.1
N1 C4 H15B 109.1
C5 C4 H15B 109.1
H15A C4 H15B 107.9
O1 C5 C4 111.4(4)
O1 C5 H32A 109.3
C4 C5 H32A 109.3
O1 C5 H32B 109.3
C4 C5 H32B 109.3
H32A C5 H32B 108.0
C11 C6 C7 122.7(3)
C11 C6 N2 117.9(3)
C7 C6 N2 119.4(3)
C8 C7 C6 117.0(4)
C8 C7 C13 121.4(4)
C6 C7 C13 121.6(3)
C9 C8 C7 122.5(4)
C9 C8 H8 118.7
C7 C8 H8 118.7
C10 C9 C8 118.7(4)
C10 C9 C14 119.9(4)
C8 C9 C14 121.3(4)
C9 C10 C11 121.4(4)
C9 C10 H10 119.3
C11 C10 H10 119.3
C6 C11 C10 117.6(4)
C6 C11 C12 122.1(4)
C10 C11 C12 120.2(4)
C11 C12 H12A 109.5
C11 C12 H12B 109.5
H12A C12 H12B 109.5
C11 C12 H12C 109.5
H12A C12 H12C 109.5
H12B C12 H12C 109.5
C7 C13 H13A 109.5
C7 C13 H13B 109.5
H13A C13 H13B 109.5
C7 C13 H13C 109.5
H13A C13 H13C 109.5
H13B C13 H13C 109.5
C9 C14 H14A 109.5
C9 C14 H14B 109.5
H14A C14 H14B 109.5
C9 C14 H14C 109.5
H14A C14 H14C 109.5
H14B C14 H14C 109.5
N3 C15A N4A 101.2(6)
N3 C15A Ag1A 129.2(7)
N4A C15A Ag1A 129.2(8)
C17A C16A N3 102.1(13)
C17A C16A H16A 129.0
N3 C16A H16A 129.0
C16A C17A N4A 108.6(12)
C16A C17A H17A 125.7
N4A C17A H17A 125.7
C19 C18 C23 122.2(4)
C19 C18 N3 118.6(3)
C23 C18 N3 119.3(4)
C20 C19 C18 118.0(4)
C20 C19 C25 121.6(4)
C18 C19 C25 120.4(4)
C19 C20 C21 122.1(4)
C19 C20 H26 119.0
C21 C20 H26 119.0
C20 C21 C22 118.5(4)
C20 C21 C26 120.1(6)
C22 C21 C26 121.4(5)
C21 C22 C23 122.0(4)
C21 C22 H33 119.0
C23 C22 H33 119.0
C22 C23 C18 117.3(4)
C22 C23 C24 120.3(4)
C18 C23 C24 122.4(4)
C23 C24 H24A 109.5
C23 C24 H24B 109.5
H24A C24 H24B 109.5
C23 C24 H24C 109.5
H24A C24 H24C 109.5
H24B C24 H24C 109.5
C19 C25 H25A 109.5
C19 C25 H25B 109.5
H25A C25 H25B 109.5
C19 C25 H25C 109.5
H25A C25 H25C 109.5
H25B C25 H25C 109.5
C21 C26 H26A 109.5
C21 C26 H26B 109.5
H26A C26 H26B 109.5
C21 C26 H26C 109.5
H26A C26 H26C 109.5
H26B C26 H26C 109.5
C28B C27B N4B 111.8(11)
C28B C27B H27A 109.3
N4B C27B H27A 109.3
C28B C27B H27B 109.3
N4B C27B H27B 109.3
H27A C27B H27B 107.9
O2B C28B C27B 112.5(11)
O2B C28B H28A 109.1
C27B C28B H28A 109.1
O2B C28B H28B 109.1
C27B C28B H28B 109.1
H28A C28B H28B 107.8
C1 N1 C3 111.2(3)
C1 N1 C4 124.7(3)
C3 N1 C4 124.1(3)
C1 N2 C2 110.7(3)
C1 N2 C6 123.3(3)
C2 N2 C6 125.9(3)
C15A N3 C16A 116.1(10)
C15A N3 C16B 111.3(12)
C16A N3 C16B 8(3)
C15A N3 C15B 20.2(7)
C16A N3 C15B 109.1(10)
C16B N3 C15B 102.4(13)
C15A N3 C18 119.6(5)
C16A N3 C18 123.6(8)
C16B N3 C18 129.1(11)
C15B N3 C18 126.3(6)
C5 O1 H1 109.5
C28B O2B H2B 109.5
C28A O2A H2A 109.5
O2A C28A C27A 106.0(8)
O2A C28A H28C 110.5
C27A C28A H28C 110.5
O2A C28A H28D 110.5
C27A C28A H28D 110.5
H28C C28A H28D 108.7
C15A N4A C17A 111.7(9)
C15A N4A C27A 123.0(8)
C17A N4A C27A 125.2(9)
N4A C27A C28A 113.5(9)
N4A C27A H27C 108.9
C28A C27A H27C 108.9
N4A C27A H27D 108.9
C28A C27A H27D 108.9
H27C C27A H27D 107.7
C16B C17B N4B 103.6(16)
C16B C17B H17B 128.2
N4B C17B H17B 128.2
N4B C15B N3 108.6(9)
N4B C15B Ag1B 130.9(12)
N3 C15B Ag1B 120.1(9)
C17B C16B N3 113.5(17)
C17B C16B H16B 123.2
N3 C16B H16B 123.2
C15B Ag1B C1 175.4(5)
C1 Ag1A C15A 174.8(3)
C15B N4B C17B 111.4(12)
C15B N4B C27B 125.0(11)
C17B N4B C27B 123.6(13)

loop_
_geom_bond_atom_site_label_1
_geom_bond_atom_site_label_2
_geom_bond_distance
C1 N1 1.346(5)
C1 N2 1.351(5)
C1 Ag1A 2.039(4)
C1 Ag1B 2.143(5)
C2 C3 1.343(5)
C2 N2 1.379(4)
C2 H11 0.9300
C3 N1 1.375(5)
C3 H14 0.9300
C4 N1 1.464(5)
C4 C5 1.509(6)
C4 H15A 0.9700
C4 H15B 0.9700
C5 O1 1.432(7)
C5 H32A 0.9700
C5 H32B 0.9700
C6 C11 1.384(5)
C6 C7 1.389(5)
C6 N2 1.445(5)
C7 C8 1.386(5)
C7 C13 1.497(6)
C8 C9 1.381(6)
C8 H8 0.9300
C9 C10 1.369(6)
C9 C14 1.522(6)
C10 C11 1.404(6)
C10 H10 0.9300
C11 C12 1.507(6)
C12 H12A 0.9600
C12 H12B 0.9600
C12 H12C 0.9600
C13 H13A 0.9600
C13 H13B 0.9600
C13 H13C 0.9600
C14 H14A 0.9600
C14 H14B 0.9600
C14 H14C 0.9600
C15A N3 1.330(12)
C15A N4A 1.358(12)
C15A Ag1A 2.076(8)
C16A C17A 1.345(12)
C16A N3 1.386(10)
C16A H16A 0.9300
C17A N4A 1.373(10)
C17A H17A 0.9300
C18 C19 1.394(6)
C18 C23 1.398(6)
C18 N3 1.429(5)
C19 C20 1.383(6)
C19 C25 1.516(6)
C20 C21 1.384(7)
C20 H26 0.9300
C21 C22 1.388(8)
C21 C26 1.514(7)
C22 C23 1.397(7)
C22 H33 0.9300
C23 C24 1.506(7)
C24 H24A 0.9600
C24 H24B 0.9600
C24 H24C 0.9600
C25 H25A 0.9600
C25 H25B 0.9600
C25 H25C 0.9600
C26 H26A 0.9600
C26 H26B 0.9600
C26 H26C 0.9600
C27B C28B 1.462(13)
C27B N4B 1.475(12)
C27B H27A 0.9700
C27B H27B 0.9700
C28B O2B 1.392(12)
C28B H28A 0.9700
C28B H28B 0.9700
N3 C16B 1.390(13)
N3 C15B 1.400(17)
O1 H1 0.8200
O2B H2B 0.8200
O2A C28A 1.298(10)
O2A H2A 0.8200
C28A C27A 1.509(12)
C28A H28C 0.9700
C28A H28D 0.9700
N4A C27A 1.460(9)
C27A H27C 0.9700
C27A H27D 0.9700
C17B C16B 1.343(14)
C17B N4B 1.372(13)
C17B H17B 0.9300
C15B N4B 1.336(18)
C15B Ag1B 2.078(11)
C16B H16B 0.9300

loop_
_geom_torsion_atom_site_label_1
_geom_torsion_atom_site_label_2
_geom_torsion_atom_site_label_3
_geom_torsion_atom_site_label_4
_geom_torsion
N2 C2 C3 N1 -0.2(4)
N1 C4 C5 O1 -71.0(5)
C11 C6 C7 C8 0.0(5)
N2 C6 C7 C8 179.2(3)
C11 C6 C7 C13 179.4(4)
N2 C6 C7 C13 -1.4(6)
C6 C7 C8 C9 -0.7(6)
C13 C7 C8 C9 179.9(4)
C7 C8 C9 C10 1.1(6)
C7 C8 C9 C14 -180.0(4)
C8 C9 C10 C11 -0.8(6)
C14 C9 C10 C11 -179.7(4)
C7 C6 C11 C10 0.3(5)
N2 C6 C11 C10 -178.9(3)
C7 C6 C11 C12 179.8(4)
N2 C6 C11 C12 0.6(5)
C9 C10 C11 C6 0.1(6)
C9 C10 C11 C12 -179.4(4)
N3 C16A C17A N4A 5(2)
C23 C18 C19 C20 0.0(5)
N3 C18 C19 C20 -179.6(3)
C23 C18 C19 C25 179.5(4)
N3 C18 C19 C25 -0.1(5)
C18 C19 C20 C21 1.0(6)
C25 C19 C20 C21 -178.5(4)
C19 C20 C21 C22 -1.7(7)
C19 C20 C21 C26 179.8(4)
C20 C21 C22 C23 1.4(7)
C26 C21 C22 C23 179.9(4)
C21 C22 C23 C18 -0.4(6)
C21 C22 C23 C24 -179.2(4)
C19 C18 C23 C22 -0.3(6)
N3 C18 C23 C22 179.3(3)
C19 C18 C23 C24 178.4(4)
N3 C18 C23 C24 -2.0(6)
N4B C27B C28B O2B 54.7(15)
N2 C1 N1 C3 -0.5(4)
Ag1A C1 N1 C3 171.2(3)
Ag1B C1 N1 C3 -176.0(3)
N2 C1 N1 C4 -179.4(3)
Ag1A C1 N1 C4 -7.6(5)
Ag1B C1 N1 C4 5.2(6)
C2 C3 N1 C1 0.4(4)
C2 C3 N1 C4 179.3(3)
C5 C4 N1 C1 100.1(5)
C5 C4 N1 C3 -78.6(5)
N1 C1 N2 C2 0.4(4)
Ag1A C1 N2 C2 -171.3(3)
Ag1B C1 N2 C2 176.5(3)
N1 C1 N2 C6 -176.7(3)
Ag1A C1 N2 C6 11.6(5)
Ag1B C1 N2 C6 -0.6(5)
C3 C2 N2 C1 -0.2(4)
C3 C2 N2 C6 176.8(3)
C11 C6 N2 C1 91.9(4)
C7 C6 N2 C1 -87.4(4)
C11 C6 N2 C2 -84.8(4)
C7 C6 N2 C2 96.0(4)
N4A C15A N3 C16A 4.7(19)
Ag1A C15A N3 C16A 177.8(18)
N4A C15A N3 C16B -2(3)
Ag1A C15A N3 C16B 171(3)
N4A C15A N3 C15B -69(3)
Ag1A C15A N3 C15B 104(3)
N4A C15A N3 C18 175.6(5)
Ag1A C15A N3 C18 -11.3(10)
C17A C16A N3 C15A -6(3)
C17A C16A N3 C16B 48(21)
C17A C16A N3 C15B 14(3)
C17A C16A N3 C18 -176.6(10)
C19 C18 N3 C15A 111.8(6)
C23 C18 N3 C15A -67.8(6)
C19 C18 N3 C16A -78(2)
C23 C18 N3 C16A 102(2)
C19 C18 N3 C16B -71(3)
C23 C18 N3 C16B 110(3)
C19 C18 N3 C15B 89.0(9)
C23 C18 N3 C15B -90.6(9)
N3 C15A N4A C17A -1.4(10)
Ag1A C15A N4A C17A -174.5(8)
N3 C15A N4A C27A 174.3(9)
Ag1A C15A N4A C27A 1.1(14)
C16A C17A N4A C15A -2.2(18)
C16A C17A N4A C27A -177.8(18)
C15A N4A C27A C28A -89.0(11)
C17A N4A C27A C28A 86.0(11)
O2A C28A C27A N4A -63.4(10)
C15A N3 C15B N4B 112(3)
C16A N3 C15B N4B -2(2)
C16B N3 C15B N4B -6(3)
C18 N3 C15B N4B -170.6(8)
C15A N3 C15B Ag1B -61(2)
C16A N3 C15B Ag1B -175.5(19)
C16B N3 C15B Ag1B -180(2)
C18 N3 C15B Ag1B 15.9(14)
N4B C17B C16B N3 -5(4)
C15A N3 C16B C17B -12(4)
C16A N3 C16B C17B -141(26)
C15B N3 C16B C17B 7(4)
C18 N3 C16B C17B 170.5(17)
N4B C15B Ag1B C1 -100(7)
N3 C15B Ag1B C1 72(7)
N1 C1 Ag1B C15B -71(7)
N2 C1 Ag1B C15B 114(7)
Ag1A C1 Ag1B C15B -7(6)
N1 C1 Ag1A C15A 117(4)
N2 C1 Ag1A C15A -73(4)
Ag1B C1 Ag1A C15A -8(4)
N3 C15A Ag1A C1 -84(4)
N4A C15A Ag1A C1 87(4)
N3 C15B N4B C17B 4.2(17)
Ag1B C15B N4B C17B 176.7(12)
N3 C15B N4B C27B -175.8(11)
Ag1B C15B N4B C27B -3(2)
C16B C17B N4B C15B 0(3)
C16B C17B N4B C27B -180(2)
C28B C27B N4B C15B 77.0(16)
C28B C27B N4B C17B -103.0(14)
